data_4106624
loop_
_publ_author_name
'Shintaro Ishida'
'Fumiya Hirakawa'
'Takeaki Iwamoto'

_publ_section_title
;
 A Stable Dialkylphosphinyl Radical
;
_journal_name_full 'Journal of the American Chemical Society'
_journal_page_first 12968
_journal_page_last 12971
_journal_paper_doi 10.1021/ja205001m
_journal_volume 133
_journal_year 2011
_chemical_formula_sum 'C16 H40 P Si4'
_chemical_formula_weight 375.81
_chemical_name_systematic
; 
 ? 
;
_space_group_IT_number 14
_symmetry_cell_setting monoclinic
_symmetry_space_group_name_Hall '-P 2yn'
_symmetry_space_group_name_H-M 'P 1 21/n 1'
_atom_sites_solution_hydrogens geom
_atom_sites_solution_primary direct
_atom_sites_solution_secondary difmap
_audit_creation_method SHELXL-97
_cell_angle_alpha 90.00
_cell_angle_beta 100.4400(10)
_cell_angle_gamma 90.00
_cell_formula_units_Z 4
_cell_length_a 11.4386(7)
_cell_length_b 12.7615(8)
_cell_length_c 16.3146(10)
_cell_measurement_reflns_used 8736
_cell_measurement_temperature 100(2)
_cell_measurement_theta_max 27.74
_cell_measurement_theta_min 2.41
_cell_volume 2342.1(3)
_computing_cell_refinement 'Bruker SMART'
_computing_data_collection 'Bruker SMART'
_computing_data_reduction 'Bruker SAINT'
_computing_molecular_graphics 'Bruker SHELXTL'
_computing_publication_material 'Bruker SHELXTL'
_computing_structure_refinement 'Bruker SHELXTL'
_computing_structure_solution 'Bruker SHELXTL'
_diffrn_ambient_temperature 100(2)
_diffrn_measured_fraction_theta_full 0.994
_diffrn_measured_fraction_theta_max 0.994
_diffrn_measurement_device_type 'CCD area detector'
_diffrn_measurement_method 'phi and omega scans'
_diffrn_radiation_monochromator graphite
_diffrn_radiation_source 'fine-focus sealed tube'
_diffrn_radiation_type MoK\a
_diffrn_radiation_wavelength 0.71073
_diffrn_reflns_av_R_equivalents 0.0135
_diffrn_reflns_av_sigmaI/netI 0.0151
_diffrn_reflns_limit_h_max 11
_diffrn_reflns_limit_h_min -13
_diffrn_reflns_limit_k_max 15
_diffrn_reflns_limit_k_min -11
_diffrn_reflns_limit_l_max 19
_diffrn_reflns_limit_l_min -16
_diffrn_reflns_number 11239
_diffrn_reflns_theta_full 25.50
_diffrn_reflns_theta_max 25.50
_diffrn_reflns_theta_min 2.04
_exptl_absorpt_coefficient_mu 0.317
_exptl_absorpt_correction_T_max 0.9750
_exptl_absorpt_correction_T_min 0.9392
_exptl_absorpt_correction_type empirical
_exptl_absorpt_process_details SADABS
_exptl_crystal_colour yellow
_exptl_crystal_density_diffrn 1.066
_exptl_crystal_description platelet
_exptl_crystal_F_000 828
_exptl_crystal_size_max 0.20
_exptl_crystal_size_mid 0.15
_exptl_crystal_size_min 0.08
_refine_diff_density_max 0.408
_refine_diff_density_min -0.197
_refine_diff_density_rms 0.041
_refine_ls_extinction_method none
_refine_ls_goodness_of_fit_ref 1.020
_refine_ls_hydrogen_treatment constr
_refine_ls_matrix_type full
_refine_ls_number_parameters 202
_refine_ls_number_reflns 4332
_refine_ls_number_restraints 0
_refine_ls_restrained_S_all 1.020
_refine_ls_R_factor_all 0.0271
_refine_ls_R_factor_gt 0.0246
_refine_ls_shift/su_max 0.001
_refine_ls_shift/su_mean 0.000
_refine_ls_structure_factor_coef Fsqd
_refine_ls_weighting_details 'calc w=1/[\s^2^(Fo^2^)+(0.0346P)^2^+1.0912P] where P=(Fo^2^+2Fc^2^)/3'
_refine_ls_weighting_scheme calc
_refine_ls_wR_factor_gt 0.0657
_refine_ls_wR_factor_ref 0.0684
_reflns_number_gt 3979
_reflns_number_total 4332
_reflns_threshold_expression >2sigma(I)
_cod_data_source_file ja205001m_si_002_1.cif
_cod_data_source_block compound_1_dialkylphosphinyl
_cod_database_code 4106624

loop_
_symmetry_equiv_pos_as_xyz
'x, y, z'
'-x+1/2, y+1/2, -z+1/2'
'-x, -y, -z'
'x-1/2, -y-1/2, z-1/2'

loop_
_atom_site_label
_atom_site_type_symbol
_atom_site_fract_x
_atom_site_fract_y
_atom_site_fract_z
_atom_site_U_iso_or_equiv
_atom_site_adp_type
_atom_site_occupancy
_atom_site_symmetry_multiplicity
_atom_site_calc_flag
_atom_site_refinement_flags
P1 P 0.37069(3) 0.23807(2) 0.755901(19) 0.01583(9) Uani 1 1 d .
C1 C 0.26338(10) 0.13018(9) 0.76529(7) 0.0157(2) Uani 1 1 d .
C2 C 0.34077(11) 0.02877(10) 0.78059(8) 0.0185(3) Uani 1 1 d .
H1 H 0.3709 0.0197 0.8410 0.022 Uiso 1 1 calc R
H2 H 0.2920 -0.0332 0.7602 0.022 Uiso 1 1 calc R
C3 C 0.44561(11) 0.03846(10) 0.73390(8) 0.0190(3) Uani 1 1 d .
H3 H 0.4180 0.0248 0.6738 0.023 Uiso 1 1 calc R
H4 H 0.5073 -0.0140 0.7555 0.023 Uiso 1 1 calc R
C4 C 0.49909(11) 0.15117(10) 0.74644(8) 0.0165(2) Uani 1 1 d .
Si1 Si 0.19193(3) 0.15910(3) 0.86017(2) 0.01861(9) Uani 1 1 d .
C5 C 0.30427(14) 0.20454(12) 0.95201(9) 0.0301(3) Uani 1 1 d .
H5 H 0.3506 0.2626 0.9349 0.045 Uiso 1 1 calc R
H6 H 0.3577 0.1465 0.9726 0.045 Uiso 1 1 calc R
H7 H 0.2631 0.2282 0.9964 0.045 Uiso 1 1 calc R
C6 C 0.08028(12) 0.26746(11) 0.83825(9) 0.0258(3) Uani 1 1 d .
H8 H 0.0150 0.2456 0.7941 0.039 Uiso 1 1 calc R
H9 H 0.1185 0.3300 0.8203 0.039 Uiso 1 1 calc R
H10 H 0.0490 0.2834 0.8889 0.039 Uiso 1 1 calc R
C7 C 0.12239(13) 0.03786(12) 0.89554(10) 0.0305(3) Uani 1 1 d .
H11 H 0.1077 0.0483 0.9523 0.046 Uiso 1 1 calc R
H12 H 0.1762 -0.0217 0.8948 0.046 Uiso 1 1 calc R
H13 H 0.0470 0.0238 0.8580 0.046 Uiso 1 1 calc R
Si2 Si 0.14466(3) 0.11830(3) 0.66650(2) 0.01951(9) Uani 1 1 d .
C8 C 0.10032(14) 0.25010(11) 0.62038(9) 0.0306(3) Uani 1 1 d .
H14 H 0.0367 0.2417 0.5718 0.046 Uiso 1 1 calc R
H15 H 0.1691 0.2836 0.6032 0.046 Uiso 1 1 calc R
H16 H 0.0720 0.2939 0.6620 0.046 Uiso 1 1 calc R
C9 C 0.00851(12) 0.04978(12) 0.68743(10) 0.0311(3) Uani 1 1 d .
H17 H -0.0269 0.0905 0.7277 0.047 Uiso 1 1 calc R
H18 H 0.0301 -0.0200 0.7103 0.047 Uiso 1 1 calc R
H19 H -0.0490 0.0430 0.6353 0.047 Uiso 1 1 calc R
C10 C 0.19256(13) 0.03275(12) 0.58502(9) 0.0289(3) Uani 1 1 d .
H20 H 0.1267 0.0250 0.5378 0.043 Uiso 1 1 calc R
H21 H 0.2155 -0.0363 0.6089 0.043 Uiso 1 1 calc R
H22 H 0.2606 0.0649 0.5658 0.043 Uiso 1 1 calc R
Si3 Si 0.56077(3) 0.19374(3) 0.65013(2) 0.02260(10) Uani 1 1 d .
C11 C 0.44009(15) 0.22678(14) 0.55959(9) 0.0371(4) Uani 1 1 d .
H23 H 0.4754 0.2580 0.5149 0.056 Uiso 1 1 calc R
H24 H 0.3848 0.2768 0.5776 0.056 Uiso 1 1 calc R
H25 H 0.3971 0.1628 0.5391 0.056 Uiso 1 1 calc R
C12 C 0.64810(15) 0.08451(13) 0.61341(11) 0.0381(4) Uani 1 1 d .
H26 H 0.6750 0.1059 0.5622 0.057 Uiso 1 1 calc R
H27 H 0.5977 0.0221 0.6023 0.057 Uiso 1 1 calc R
H28 H 0.7172 0.0684 0.6565 0.057 Uiso 1 1 calc R
C13 C 0.65237(14) 0.31596(12) 0.67036(10) 0.0336(3) Uani 1 1 d .
H29 H 0.7230 0.3018 0.7127 0.050 Uiso 1 1 calc R
H30 H 0.6051 0.3713 0.6902 0.050 Uiso 1 1 calc R
H31 H 0.6770 0.3387 0.6187 0.050 Uiso 1 1 calc R
Si4 Si 0.62000(3) 0.15789(3) 0.84439(2) 0.02026(10) Uani 1 1 d .
C14 C 0.59159(13) 0.06501(12) 0.92738(9) 0.0317(3) Uani 1 1 d .
H32 H 0.5805 -0.0059 0.9042 0.048 Uiso 1 1 calc R
H33 H 0.5198 0.0867 0.9478 0.048 Uiso 1 1 calc R
H34 H 0.6596 0.0656 0.9736 0.048 Uiso 1 1 calc R
C15 C 0.63676(14) 0.29322(11) 0.88913(9) 0.0307(3) Uani 1 1 d .
H35 H 0.6998 0.2935 0.9386 0.046 Uiso 1 1 calc R
H36 H 0.5617 0.3153 0.9047 0.046 Uiso 1 1 calc R
H37 H 0.6576 0.3417 0.8475 0.046 Uiso 1 1 calc R
C16 C 0.76834(12) 0.11476(13) 0.82378(11) 0.0355(4) Uani 1 1 d .
H38 H 0.8266 0.1168 0.8758 0.053 Uiso 1 1 calc R
H39 H 0.7938 0.1618 0.7829 0.053 Uiso 1 1 calc R
H40 H 0.7622 0.0431 0.8019 0.053 Uiso 1 1 calc R

loop_
_atom_site_aniso_label
_atom_site_aniso_U_11
_atom_site_aniso_U_22
_atom_site_aniso_U_33
_atom_site_aniso_U_23
_atom_site_aniso_U_13
_atom_site_aniso_U_12
P1 0.01538(16) 0.01324(16) 0.01915(17) 0.00082(12) 0.00385(12) 0.00012(11)
C1 0.0160(6) 0.0140(6) 0.0172(6) 0.0005(5) 0.0031(5) -0.0006(5)
C2 0.0180(6) 0.0142(6) 0.0230(6) 0.0011(5) 0.0033(5) 0.0004(5)
C3 0.0175(6) 0.0148(6) 0.0245(6) -0.0010(5) 0.0033(5) 0.0010(5)
C4 0.0151(6) 0.0155(6) 0.0188(6) -0.0004(5) 0.0031(5) 0.0009(5)
Si1 0.02009(18) 0.01720(18) 0.01975(18) 0.00305(13) 0.00684(14) 0.00114(13)
C5 0.0381(8) 0.0315(8) 0.0203(7) -0.0012(6) 0.0040(6) 0.0021(6)
C6 0.0265(7) 0.0236(7) 0.0297(7) 0.0029(6) 0.0115(6) 0.0055(6)
C7 0.0298(7) 0.0275(8) 0.0368(8) 0.0104(6) 0.0126(6) -0.0006(6)
Si2 0.01829(18) 0.01769(19) 0.02071(18) -0.00182(14) -0.00139(14) 0.00056(13)
C8 0.0368(8) 0.0260(8) 0.0246(7) 0.0015(6) -0.0064(6) 0.0050(6)
C9 0.0206(7) 0.0309(8) 0.0406(8) -0.0076(7) 0.0019(6) -0.0048(6)
C10 0.0300(7) 0.0305(8) 0.0238(7) -0.0066(6) -0.0015(6) 0.0003(6)
Si3 0.02377(19) 0.0231(2) 0.02334(19) -0.00145(15) 0.01067(15) -0.00181(15)
C11 0.0448(9) 0.0444(10) 0.0225(7) 0.0053(7) 0.0074(7) -0.0001(7)
C12 0.0390(9) 0.0362(9) 0.0446(9) -0.0093(7) 0.0223(7) 0.0015(7)
C13 0.0390(9) 0.0300(8) 0.0357(8) 0.0010(6) 0.0172(7) -0.0092(6)
Si4 0.01683(18) 0.01819(19) 0.02413(19) 0.00114(14) -0.00063(14) 0.00121(13)
C14 0.0303(8) 0.0338(8) 0.0272(7) 0.0091(6) -0.0049(6) 0.0005(6)
C15 0.0345(8) 0.0250(7) 0.0280(7) -0.0025(6) -0.0065(6) -0.0004(6)
C16 0.0191(7) 0.0367(9) 0.0491(9) 0.0022(7) 0.0023(6) 0.0051(6)

loop_
_atom_type_symbol
_atom_type_description
_atom_type_scat_dispersion_real
_atom_type_scat_dispersion_imag
_atom_type_scat_source
C C 0.0033 0.0016 'International Tables Vol C Tables 4.2.6.8 and 6.1.1.4'
H H 0.0000 0.0000 'International Tables Vol C Tables 4.2.6.8 and 6.1.1.4'
Si Si 0.0817 0.0704 'International Tables Vol C Tables 4.2.6.8 and 6.1.1.4'
P P 0.1023 0.0942 'International Tables Vol C Tables 4.2.6.8 and 6.1.1.4'

loop_
_geom_angle_atom_site_label_1
_geom_angle_atom_site_label_2
_geom_angle_atom_site_label_3
_geom_angle
C1 P1 C4 96.16(6)
C2 C1 P1 105.17(8)
C2 C1 Si1 110.08(8)
P1 C1 Si1 107.91(6)
C2 C1 Si2 111.31(8)
P1 C1 Si2 111.42(6)
Si1 C1 Si2 110.75(6)
C3 C2 C1 108.93(10)
C2 C3 C4 109.34(10)
C3 C4 P1 105.20(8)
C3 C4 Si3 110.35(8)
P1 C4 Si3 108.15(6)
C3 C4 Si4 110.90(8)
P1 C4 Si4 111.33(6)
Si3 C4 Si4 110.74(6)
C6 Si1 C7 110.79(7)
C6 Si1 C5 105.57(7)
C7 Si1 C5 106.00(7)
C6 Si1 C1 111.38(6)
C7 Si1 C1 110.90(6)
C5 Si1 C1 111.95(6)
C9 Si2 C8 108.60(7)
C9 Si2 C10 102.53(7)
C8 Si2 C10 109.27(7)
C9 Si2 C1 111.72(6)
C8 Si2 C1 111.44(6)
C10 Si2 C1 112.86(6)
C12 Si3 C13 111.20(7)
C12 Si3 C11 105.89(8)
C13 Si3 C11 105.04(8)
C12 Si3 C4 110.38(7)
C13 Si3 C4 111.66(6)
C11 Si3 C4 112.44(6)
C15 Si4 C14 108.73(7)
C15 Si4 C16 108.03(7)
C14 Si4 C16 103.04(7)
C15 Si4 C4 111.96(6)
C14 Si4 C4 112.41(6)
C16 Si4 C4 112.20(7)

loop_
_geom_bond_atom_site_label_1
_geom_bond_atom_site_label_2
_geom_bond_distance
P1 C1 1.8691(12)
P1 C4 1.8689(12)
C1 C2 1.5622(16)
C1 Si1 1.9128(13)
C1 Si2 1.9162(12)
C2 C3 1.5377(17)
C3 C4 1.5619(17)
C4 Si3 1.9140(13)
C4 Si4 1.9164(12)
Si1 C6 1.8723(14)
Si1 C7 1.8778(14)
Si1 C5 1.8801(15)
Si2 C9 1.8706(15)
Si2 C8 1.8746(15)
Si2 C10 1.8769(14)
Si3 C12 1.8753(16)
Si3 C13 1.8745(15)
Si3 C11 1.8778(16)
Si4 C15 1.8713(15)
Si4 C14 1.8717(15)
Si4 C16 1.8712(15)

loop_
_geom_torsion_atom_site_label_1
_geom_torsion_atom_site_label_2
_geom_torsion_atom_site_label_3
_geom_torsion_atom_site_label_4
_geom_torsion
C4 P1 C1 C2 12.33(8)
C4 P1 C1 Si1 129.81(6)
C4 P1 C1 Si2 -108.40(7)
P1 C1 C2 C3 -32.80(11)
Si1 C1 C2 C3 -148.80(9)
Si2 C1 C2 C3 88.00(10)
C1 C2 C3 C4 43.04(13)
C2 C3 C4 P1 -31.64(11)
C2 C3 C4 Si3 -148.07(9)
C2 C3 C4 Si4 88.84(10)
C1 P1 C4 C3 10.58(9)
C1 P1 C4 Si3 128.50(6)
C1 P1 C4 Si4 -109.62(7)
C2 C1 Si1 C6 -171.21(8)
P1 C1 Si1 C6 74.53(8)
Si2 C1 Si1 C6 -47.67(8)
C2 C1 Si1 C7 -47.32(10)
P1 C1 Si1 C7 -161.59(6)
Si2 C1 Si1 C7 76.21(8)
C2 C1 Si1 C5 70.85(10)
P1 C1 Si1 C5 -43.42(8)
Si2 C1 Si1 C5 -165.62(7)
C2 C1 Si2 C9 84.40(10)
P1 C1 Si2 C9 -158.55(7)
Si1 C1 Si2 C9 -38.42(8)
C2 C1 Si2 C8 -153.91(9)
P1 C1 Si2 C8 -36.85(9)
Si1 C1 Si2 C8 83.27(8)
C2 C1 Si2 C10 -30.51(10)
P1 C1 Si2 C10 86.54(8)
Si1 C1 Si2 C10 -153.34(7)
C3 C4 Si3 C12 -44.32(10)
P1 C4 Si3 C12 -158.90(7)
Si4 C4 Si3 C12 78.86(8)
C3 C4 Si3 C13 -168.55(9)
P1 C4 Si3 C13 76.87(8)
Si4 C4 Si3 C13 -45.37(9)
C3 C4 Si3 C11 73.67(10)
P1 C4 Si3 C11 -40.91(9)
Si4 C4 Si3 C11 -163.15(7)
C3 C4 Si4 C15 -153.83(9)
P1 C4 Si4 C15 -37.05(9)
Si3 C4 Si4 C15 83.31(8)
C3 C4 Si4 C14 -31.09(11)
P1 C4 Si4 C14 85.69(8)
Si3 C4 Si4 C14 -153.95(7)
C3 C4 Si4 C16 84.50(10)
P1 C4 Si4 C16 -158.72(7)
Si3 C4 Si4 C16 -38.36(9)
